data_7238645
loop_
_publ_author_name
'Hu, Ying-Feng'
'Chen, Kai'
'Lin, Rui-Lian'
'Sun, Wen-Qi'
'Zhu, Jing'
'Liu, Jing-Xin'
'Xue, Sai-Feng'
'Zhu, Qian-Jiang'
'Tao, Zhu'

_publ_section_title
;
 Ionic radius-dependent self-assembly of closed/opened molecular capsules
 based on pentacyclopentanocucurbit[5]uril
;
_journal_issue 13
_journal_name_full 'RSC Advances'
_journal_page_first 5663
_journal_paper_doi 10.1039/c2ra20569f
_journal_volume 2
_journal_year 2012
_chemical_formula_sum 'C100 H188 Ca4 N48 O78'
_chemical_formula_weight 3471.30
_space_group_IT_number 2
_space_group_name_Hall '-P 1'
_space_group_name_H-M_alt 'P -1'
_symmetry_cell_setting triclinic
_symmetry_space_group_name_H-M 'P -1'
_atom_sites_solution_hydrogens geom
_atom_sites_solution_primary direct
_atom_sites_solution_secondary difmap
_audit_creation_method SHELXL-97
_cell_angle_alpha 82.9780(10)
_cell_angle_beta 84.4020(10)
_cell_angle_gamma 71.1360(10)
_cell_formula_units_Z 1
_cell_length_a 12.7739(4)
_cell_length_b 15.2460(5)
_cell_length_c 19.3151(6)
_cell_measurement_reflns_used 9221
_cell_measurement_temperature 223(2)
_cell_measurement_theta_max 26.63
_cell_measurement_theta_min 2.24
_cell_volume 3526.1(2)
_computing_cell_refinement 'Bruker SMART'
_computing_data_collection 'Bruker SMART'
_computing_data_reduction 'Bruker SAINT'
_computing_molecular_graphics 'Bruker SHELXTL'
_computing_publication_material 'Bruker SHELXTL'
_computing_structure_refinement 'SHELXL-97 (Sheldrick, 1997)'
_computing_structure_solution 'SHELXS-97 (Sheldrick, 1990)'
_diffrn_ambient_temperature 223(2)
_diffrn_measured_fraction_theta_full 0.978
_diffrn_measured_fraction_theta_max 0.978
_diffrn_measurement_device_type 'Bruker Smart Apex CCD area detector'
_diffrn_measurement_method 'phi and omega scans'
_diffrn_radiation_monochromator graphite
_diffrn_radiation_source 'fine-focus sealed tube'
_diffrn_radiation_type MoK\a
_diffrn_radiation_wavelength 0.71073
_diffrn_reflns_av_R_equivalents 0.0394
_diffrn_reflns_av_sigmaI/netI 0.0434
_diffrn_reflns_limit_h_max 15
_diffrn_reflns_limit_h_min -15
_diffrn_reflns_limit_k_max 18
_diffrn_reflns_limit_k_min -18
_diffrn_reflns_limit_l_max 21
_diffrn_reflns_limit_l_min -22
_diffrn_reflns_number 41643
_diffrn_reflns_theta_full 26.00
_diffrn_reflns_theta_max 26.00
_diffrn_reflns_theta_min 1.69
_diffrn_standards_decay_% none
_exptl_absorpt_coefficient_mu 0.281
_exptl_absorpt_correction_T_max 0.9434
_exptl_absorpt_correction_T_min 0.9081
_exptl_absorpt_correction_type multi-scan
_exptl_absorpt_process_details 'SADABS; Bruker, 2000'
_exptl_crystal_colour colorless
_exptl_crystal_density_diffrn 1.635
_exptl_crystal_density_meas ?
_exptl_crystal_density_method 'not measured'
_exptl_crystal_description block
_exptl_crystal_F_000 1828
_exptl_crystal_size_max 0.35
_exptl_crystal_size_mid 0.23
_exptl_crystal_size_min 0.21
_refine_diff_density_max 1.052
_refine_diff_density_min -0.814
_refine_diff_density_rms 0.084
_refine_ls_extinction_method none
_refine_ls_goodness_of_fit_ref 1.025
_refine_ls_hydrogen_treatment constr
_refine_ls_matrix_type full
_refine_ls_number_parameters 1060
_refine_ls_number_reflns 13563
_refine_ls_number_restraints 6
_refine_ls_restrained_S_all 1.025
_refine_ls_R_factor_all 0.0756
_refine_ls_R_factor_gt 0.0571
_refine_ls_shift/su_max 0.015
_refine_ls_shift/su_mean 0.001
_refine_ls_structure_factor_coef Fsqd
_refine_ls_weighting_details 'calc w=1/[\s^2^(Fo^2^)+(0.0927P)^2^+4.7200P] where P=(Fo^2^+2Fc^2^)/3'
_refine_ls_weighting_scheme calc
_refine_ls_wR_factor_gt 0.1553
_refine_ls_wR_factor_ref 0.1724
_reflns_number_gt 10367
_reflns_number_total 13563
_reflns_threshold_expression >2sigma(I)
_cod_data_source_file c2ra20569f.txt
_cod_data_source_block p
_cod_depositor_comments
;
The following automatic conversions were performed:

data item '_exptl_absorpt_correction_type' value 'multi scan' was
changed to 'multi-scan' in accordance with the
/home/saulius/struct/COD-crude-data/automatic-downloads/DataCite-retrospective/RSC/depositions/lib/dictionaries/cif_core.dic
dictionary named 'cif_core.dic' version 2.4.2 last updated on
2011-04-26.

data item '_exptl_crystal_density_meas' value 'not measured' was
changed to '?' -- the value is perceived as not measured.

Automatic conversion script
Id: cif_fix_values 6909 2019-04-08 15:41:33Z antanas 
;
_cod_original_cell_volume 3526.14(19)
_cod_original_sg_symbol_H-M P-1
_cod_database_code 7238645

loop_
_symmetry_equiv_pos_as_xyz
'x, y, z'
'-x, -y, -z'

loop_
_atom_site_label
_atom_site_type_symbol
_atom_site_fract_x
_atom_site_fract_y
_atom_site_fract_z
_atom_site_U_iso_or_equiv
_atom_site_adp_type
_atom_site_occupancy
_atom_site_symmetry_multiplicity
_atom_site_calc_flag
_atom_site_refinement_flags
Ca1 Ca 0.21236(3) 0.14495(3) 0.37707(2) 0.02110(10) Uani 1 1 d .
Ca2 Ca -0.00715(3) 0.08113(3) 0.08510(2) 0.02393(10) Uani 1 1 d .
O10 O 0.22500(12) 0.03474(10) 0.04335(8) 0.0292(4) Uani 1 1 d .
O2 O 0.05668(11) 0.08004(9) 0.43633(8) 0.0249(3) Uani 1 1 d .
O9 O -0.14680(12) 0.22095(10) 0.13071(8) 0.0262(4) Uani 1 1 d .
O4 O 0.02764(11) 0.27065(10) 0.38339(8) 0.0249(3) Uani 1 1 d .
O8 O 0.05420(11) 0.23229(10) 0.04350(8) 0.0258(4) Uani 1 1 d .
O7 O -0.11790(11) 0.02733(9) 0.17882(7) 0.0235(3) Uani 1 1 d .
O6 O 0.11356(11) -0.08691(10) 0.12708(7) 0.0241(3) Uani 1 1 d .
O5 O 0.27946(11) -0.02479(9) 0.37901(8) 0.0244(3) Uani 1 1 d .
O3 O 0.23661(12) 0.27846(10) 0.29867(7) 0.0250(4) Uani 1 1 d .
O1 O 0.39991(12) 0.09660(9) 0.30005(7) 0.0234(3) Uani 1 1 d .
O1W O 0.21283(14) 0.25555(11) 0.45607(9) 0.0361(4) Uani 1 1 d .
O3W O -0.15092(14) 0.14908(12) 0.00734(9) 0.0385(4) Uani 1 1 d .
O2W O 0.35077(12) 0.07232(10) 0.45849(8) 0.0293(4) Uani 1 1 d .
O4W O -0.06529(12) -0.04978(10) 0.04070(8) 0.0264(4) Uani 1 1 d .
O5W O -0.6849(2) 0.51624(19) 0.21639(14) 0.0863(9) Uani 1 1 d .
O6W O 0.5596(2) 0.55239(15) 0.52399(15) 0.0797(8) Uani 1 1 d .
O7W O 0.7423(2) 0.64590(17) 0.37140(14) 0.0775(8) Uani 1 1 d .
O8W O 0.34840(18) 0.42319(15) 0.35333(13) 0.0653(7) Uani 1 1 d .
O9W O 0.1378(2) 0.44878(14) 0.42476(13) 0.0677(7) Uani 1 1 d .
O10W O 0.57179(17) 0.69934(13) 0.08286(11) 0.0529(6) Uani 1 1 d .
O11W O -0.05770(18) 0.31950(14) 0.52100(10) 0.0531(6) Uani 1 1 d .
O12W O -0.01866(16) -0.23489(13) 0.10272(10) 0.0468(5) Uani 1 1 d .
O13W O 0.48846(14) 0.23300(12) 0.34948(10) 0.0433(5) Uani 1 1 d .
O14W O -0.0281(3) 0.6086(2) 0.3794(2) 0.1380(14) Uani 1 1 d .
O15W O -0.7921(3) 0.6811(2) 0.13281(18) 0.0985(10) Uani 1 1 d .
O16W O -0.5386(3) 0.5559(2) 0.10461(15) 0.0937(9) Uani 1 1 d .
O17W O -0.2233(3) 0.4799(2) 0.46410(16) 0.0952(10) Uani 1 1 d .
N01 N 0.10995(14) 0.11293(13) 0.23070(9) 0.0291(3) Uani 1 1 d .
O01 O 0.0178(2) 0.1342(3) 0.26399(17) 0.0592(10) Uani 0.60 1 d P
O01' O 0.0957(5) 0.1366(4) 0.2906(3) 0.0602(7) Uani 0.40 1 d PU
O02 O 0.1157(2) 0.09483(18) 0.16916(13) 0.0291(3) Uani 0.60 1 d P
O02' O 0.0426(5) 0.1122(5) 0.1934(3) 0.085(2) Uani 0.40 1 d P
O03 O 0.1906(2) 0.11530(18) 0.25888(13) 0.0291(3) Uani 0.60 1 d P
O03' O 0.2037(7) 0.0563(7) 0.2176(6) 0.058(3) Uani 0.20 1 d P
O03" O 0.1994(9) 0.1197(11) 0.2016(7) 0.090(4) Uani 0.20 1 d P
N02 N 0.50013(16) 0.79558(14) 0.48082(11) 0.0346(5) Uani 1 1 d .
O04 O 0.41697(16) 0.77163(15) 0.48486(12) 0.0643(6) Uani 1 1 d .
O05 O 0.59512(17) 0.73516(13) 0.48148(11) 0.0527(6) Uani 1 1 d .
O06 O 0.49398(15) 0.87902(12) 0.47624(11) 0.0482(5) Uani 1 1 d .
N03 N 0.7726(2) 0.70608(16) 0.19608(15) 0.0546(7) Uani 1 1 d .
O07 O 0.8548(2) 0.7110(3) 0.22215(18) 0.1247(12) Uani 1 1 d .
O08 O 0.7801(2) 0.69035(18) 0.13385(13) 0.0746(8) Uani 1 1 d .
O09 O 0.68500(17) 0.71468(15) 0.23237(13) 0.0624(7) Uani 1 1 d .
N04 N 0.62283(19) 0.33902(17) 0.05298(15) 0.0539(7) Uani 1 1 d .
O010 O 0.6317(4) 0.4125(2) 0.0371(2) 0.1715(16) Uani 1 1 d .
O011 O 0.5878(2) 0.3181(3) 0.10962(17) 0.1077(11) Uani 1 1 d .
O012 O 0.6487(3) 0.2819(2) 0.01035(19) 0.1229(12) Uani 1 1 d .
N20 N 0.12144(13) -0.14598(11) 0.24281(9) 0.0210(4) Uani 1 1 d .
N19 N 0.28292(13) 0.29010(11) 0.18017(9) 0.0199(4) Uani 1 1 d .
N18 N 0.03703(13) 0.35392(11) 0.10928(9) 0.0201(4) Uani 1 1 d .
N17 N -0.14087(13) 0.26994(11) 0.34991(9) 0.0200(4) Uani 1 1 d .
N16 N -0.05843(13) 0.36567(11) 0.28988(9) 0.0211(4) Uani 1 1 d .
N15 N 0.41610(13) 0.13378(11) 0.18068(9) 0.0201(4) Uani 1 1 d .
N14 N 0.19329(13) -0.12417(11) 0.34876(9) 0.0197(4) Uani 1 1 d .
N13 N -0.18476(13) 0.08669(11) 0.28463(9) 0.0188(4) Uani 1 1 d .
N12 N -0.06408(13) -0.05508(11) 0.28410(9) 0.0197(4) Uani 1 1 d .
N11 N 0.43978(13) -0.01298(11) 0.22112(9) 0.0195(4) Uani 1 1 d .
N10 N 0.34061(13) 0.10902(11) 0.07587(9) 0.0203(4) Uani 1 1 d .
N9 N 0.00812(13) -0.03341(11) 0.39057(9) 0.0200(4) Uani 1 1 d .
N8 N -0.11489(13) 0.10725(11) 0.39286(9) 0.0202(4) Uani 1 1 d .
N7 N 0.11059(14) 0.36301(11) 0.21896(9) 0.0213(4) Uani 1 1 d .
N6 N 0.34698(13) -0.11605(11) 0.28803(9) 0.0198(4) Uani 1 1 d .
N5 N 0.27795(13) -0.14386(11) 0.18271(9) 0.0203(4) Uani 1 1 d .
N4 N -0.21443(13) 0.25010(11) 0.24325(9) 0.0197(4) Uani 1 1 d .
N3 N 0.36725(13) -0.03897(11) 0.11539(9) 0.0202(4) Uani 1 1 d .
N2 N -0.12599(14) 0.34120(11) 0.18317(9) 0.0202(4) Uani 1 1 d .
N1 N 0.20550(13) 0.26427(11) 0.07723(9) 0.0201(4) Uani 1 1 d .
C50 C 0.27332(16) -0.08226(13) 0.34170(10) 0.0193(5) Uani 1 1 d .
C49 C -0.12095(15) 0.02121(13) 0.24316(11) 0.0193(5) Uani 1 1 d .
C48 C -0.15922(16) 0.20413(13) 0.40702(11) 0.0201(5) Uani 1 1 d .
H48A H -0.1256 0.2122 0.4483 0.024 Uiso 1 1 calc R
H48B H -0.2392 0.2191 0.4183 0.024 Uiso 1 1 calc R
C47 C -0.16019(15) 0.26523(13) 0.18105(11) 0.0192(5) Uani 1 1 d .
C46 C 0.16599(16) -0.12177(13) 0.17931(11) 0.0200(5) Uani 1 1 d .
C45 C -0.04954(16) 0.29836(13) 0.34431(10) 0.0200(5) Uani 1 1 d .
C44 C 0.21253(16) 0.30692(13) 0.23811(11) 0.0196(5) Uani 1 1 d .
C43 C 0.41499(15) 0.07512(13) 0.23963(11) 0.0195(5) Uani 1 1 d .
C42 C 0.30221(16) 0.03529(13) 0.07634(10) 0.0205(5) Uani 1 1 d .
C41 C 0.31515(16) -0.18184(13) 0.25222(10) 0.0189(4) Uani 1 1 d .
C40 C 0.43738(15) 0.08708(13) 0.11688(10) 0.0182(4) Uani 1 1 d .
C39 C -0.21546(15) 0.31417(13) 0.29368(10) 0.0181(4) Uani 1 1 d .
C38 C 0.39699(15) 0.23295(13) 0.18386(11) 0.0202(5) Uani 1 1 d .
H38A H 0.4241 0.2412 0.2276 0.024 Uiso 1 1 calc R
H38B H 0.4408 0.2549 0.1452 0.024 Uiso 1 1 calc R
C37 C 0.00542(16) -0.13891(13) 0.25414(11) 0.0201(5) Uani 1 1 d .
H37A H -0.0009 -0.1930 0.2852 0.024 Uiso 1 1 calc R
H37B H -0.0228 -0.1415 0.2093 0.024 Uiso 1 1 calc R
C36 C 0.28810(16) 0.39237(14) 0.06973(11) 0.0233(5) Uani 1 1 d .
H36A H 0.3105 0.4311 0.0985 0.028 Uiso 1 1 calc R
H36B H 0.3549 0.3524 0.0463 0.028 Uiso 1 1 calc R
C35 C 0.08589(17) 0.49545(13) 0.12713(11) 0.0241(5) Uani 1 1 d .
H35A H 0.1312 0.5158 0.1558 0.029 Uiso 1 1 calc R
H35B H 0.0079 0.5273 0.1402 0.029 Uiso 1 1 calc R
C34 C 0.28865(16) 0.19722(13) 0.03685(10) 0.0200(5) Uani 1 1 d .
H34A H 0.2538 0.1858 -0.0027 0.024 Uiso 1 1 calc R
H34B H 0.3463 0.2246 0.0177 0.024 Uiso 1 1 calc R
C33 C -0.08633(16) -0.04324(13) 0.35873(10) 0.0192(5) Uani 1 1 d .
C32 C -0.00937(16) 0.05413(13) 0.40853(10) 0.0201(5) Uani 1 1 d .
C31 C 0.02742(16) 0.40848(13) 0.27122(11) 0.0214(5) Uani 1 1 d .
H31A H 0.0643 0.4082 0.3134 0.026 Uiso 1 1 calc R
H31B H -0.0071 0.4736 0.2535 0.026 Uiso 1 1 calc R
C30 C -0.28252(16) 0.05731(14) 0.39753(11) 0.0226(5) Uani 1 1 d .
H30A H -0.3362 0.1200 0.3921 0.027 Uiso 1 1 calc R
H30B H -0.2717 0.0399 0.4475 0.027 Uiso 1 1 calc R
C29 C 0.53892(16) 0.09980(14) 0.07311(11) 0.0238(5) Uani 1 1 d .
H29A H 0.5488 0.0693 0.0300 0.029 Uiso 1 1 calc R
H29B H 0.5273 0.1663 0.0601 0.029 Uiso 1 1 calc R
C28 C -0.08279(16) 0.38236(13) 0.11970(10) 0.0196(5) Uani 1 1 d .
H28A H -0.1125 0.3667 0.0797 0.024 Uiso 1 1 calc R
H28B H -0.1105 0.4502 0.1200 0.024 Uiso 1 1 calc R
C27 C 0.09570(16) 0.27790(13) 0.07429(10) 0.0201(5) Uani 1 1 d .
C26 C -0.26044(16) 0.17384(13) 0.25561(11) 0.0208(5) Uani 1 1 d .
H26A H -0.2841 0.1638 0.2113 0.025 Uiso 1 1 calc R
H26B H -0.3265 0.1919 0.2877 0.025 Uiso 1 1 calc R
C25 C 0.34970(16) -0.12906(13) 0.12259(10) 0.0193(4) Uani 1 1 d .
H25A H 0.3175 -0.1357 0.0803 0.023 Uiso 1 1 calc R
H25B H 0.4217 -0.1778 0.1260 0.023 Uiso 1 1 calc R
C24 C 0.10900(16) -0.10767(13) 0.40588(11) 0.0201(5) Uani 1 1 d .
H24A H 0.0906 -0.1652 0.4198 0.024 Uiso 1 1 calc R
H24B H 0.1401 -0.0934 0.4459 0.024 Uiso 1 1 calc R
C23 C 0.64281(17) 0.05806(15) 0.11417(13) 0.0319(6) Uani 1 1 d .
H23A H 0.6362 0.0941 0.1540 0.038 Uiso 1 1 calc R
H23B H 0.7073 0.0633 0.0841 0.038 Uiso 1 1 calc R
C22 C -0.17323(15) 0.05751(13) 0.35916(10) 0.0184(4) Uani 1 1 d .
C21 C 0.45588(15) -0.01781(13) 0.14567(10) 0.0187(4) Uani 1 1 d .
C20 C 0.11030(19) 0.52465(15) 0.04997(12) 0.0298(6) Uani 1 1 d .
H20A H 0.1235 0.5850 0.0463 0.036 Uiso 1 1 calc R
H20B H 0.0449 0.5328 0.0242 0.036 Uiso 1 1 calc R
C19 C -0.33227(17) 0.36664(14) 0.32103(12) 0.0252(5) Uani 1 1 d .
H19A H -0.3689 0.3220 0.3431 0.030 Uiso 1 1 calc R
H19B H -0.3282 0.4060 0.3565 0.030 Uiso 1 1 calc R
C18 C 0.22875(16) 0.33225(13) 0.11600(10) 0.0195(5) Uani 1 1 d .
C17 C 0.10897(16) 0.39080(13) 0.14330(10) 0.0196(5) Uani 1 1 d .
C16 C 0.40381(17) -0.27703(14) 0.25278(12) 0.0257(5) Uani 1 1 d .
H16A H 0.4738 -0.2701 0.2313 0.031 Uiso 1 1 calc R
H16B H 0.3813 -0.3171 0.2253 0.031 Uiso 1 1 calc R
C15 C -0.13264(16) -0.11646(13) 0.39792(11) 0.0228(5) Uani 1 1 d .
H15A H -0.1430 -0.1075 0.4478 0.027 Uiso 1 1 calc R
H15B H -0.0795 -0.1784 0.3925 0.027 Uiso 1 1 calc R
C14 C -0.15487(16) 0.38052(13) 0.25026(11) 0.0202(5) Uani 1 1 d .
C13 C 0.44823(15) -0.09138(13) 0.27324(11) 0.0200(5) Uani 1 1 d .
H13A H 0.4699 -0.0769 0.3167 0.024 Uiso 1 1 calc R
H13B H 0.5074 -0.1456 0.2574 0.024 Uiso 1 1 calc R
C12 C 0.21040(18) -0.28472(13) 0.32424(12) 0.0261(5) Uani 1 1 d .
H12A H 0.2149 -0.3223 0.2857 0.031 Uiso 1 1 calc R
H12B H 0.1429 -0.2834 0.3535 0.031 Uiso 1 1 calc R
C11 C 0.20432(16) -0.18569(13) 0.29489(11) 0.0189(4) Uani 1 1 d .
C10 C -0.32747(17) -0.01117(15) 0.36884(12) 0.0289(5) Uani 1 1 d .
H10A H -0.3466 0.0110 0.3205 0.035 Uiso 1 1 calc R
H10B H -0.3955 -0.0131 0.3963 0.035 Uiso 1 1 calc R
C9 C -0.24356(17) -0.11090(15) 0.37074(12) 0.0288(5) Uani 1 1 d .
H9A H -0.2754 -0.1536 0.4008 0.035 Uiso 1 1 calc R
H9B H -0.2306 -0.1311 0.3235 0.035 Uiso 1 1 calc R
C8 C -0.22937(17) 0.48159(13) 0.24406(12) 0.0263(5) Uani 1 1 d .
H8A H -0.2409 0.5058 0.2899 0.032 Uiso 1 1 calc R
H8B H -0.1929 0.5191 0.2119 0.032 Uiso 1 1 calc R
C7 C 0.57081(16) -0.08167(14) 0.12406(12) 0.0232(5) Uani 1 1 d .
H7A H 0.5756 -0.0869 0.0737 0.028 Uiso 1 1 calc R
H7B H 0.5818 -0.1440 0.1483 0.028 Uiso 1 1 calc R
C6 C -0.40008(19) 0.42705(17) 0.26199(14) 0.0373(6) Uani 1 1 d .
H6A H -0.4709 0.4660 0.2819 0.045 Uiso 1 1 calc R
H6B H -0.4162 0.3867 0.2316 0.045 Uiso 1 1 calc R
C5 C 0.66230(17) -0.04494(16) 0.14134(13) 0.0321(6) Uani 1 1 d .
H5A H 0.7334 -0.0827 0.1208 0.038 Uiso 1 1 calc R
H5B H 0.6671 -0.0520 0.1922 0.038 Uiso 1 1 calc R
C4 C 0.3116(2) -0.32920(15) 0.36766(13) 0.0337(6) Uani 1 1 d .
H4A H 0.3189 -0.3950 0.3808 0.040 Uiso 1 1 calc R
H4B H 0.3001 -0.2985 0.4107 0.040 Uiso 1 1 calc R
C3 C -0.3407(2) 0.49035(17) 0.21759(14) 0.0376(7) Uani 1 1 d .
H3A H -0.3296 0.4743 0.1692 0.045 Uiso 1 1 calc R
H3B H -0.3883 0.5553 0.2177 0.045 Uiso 1 1 calc R
C2 C 0.21093(18) 0.45413(15) 0.01547(12) 0.0285(5) Uani 1 1 d .
H2A H 0.1852 0.4152 -0.0112 0.034 Uiso 1 1 calc R
H2B H 0.2517 0.4877 -0.0172 0.034 Uiso 1 1 calc R
C1 C 0.42035(19) -0.32209(16) 0.32800(13) 0.0328(6) Uani 1 1 d .
H1A H 0.4515 -0.2855 0.3534 0.039 Uiso 1 1 calc R
H1B H 0.4741 -0.3847 0.3272 0.039 Uiso 1 1 calc R

loop_
_atom_site_aniso_label
_atom_site_aniso_U_11
_atom_site_aniso_U_22
_atom_site_aniso_U_33
_atom_site_aniso_U_23
_atom_site_aniso_U_13
_atom_site_aniso_U_12
Ca1 0.02421(18) 0.02310(17) 0.0167(2) -0.00182(15) -0.00453(15) -0.00750(15)
Ca2 0.02803(19) 0.03119(19) 0.0149(2) -0.00414(16) -0.00224(16) -0.01164(16)
O10 0.0292(7) 0.0304(7) 0.0315(8) 0.0017(6) -0.0154(6) -0.0118(6)
O2 0.0246(7) 0.0263(6) 0.0255(8) -0.0047(6) -0.0055(6) -0.0085(5)
O9 0.0325(7) 0.0294(7) 0.0192(7) -0.0068(6) 0.0011(6) -0.0123(6)
O4 0.0245(7) 0.0292(7) 0.0217(8) 0.0008(6) -0.0056(6) -0.0092(5)
O8 0.0240(7) 0.0314(7) 0.0255(8) -0.0092(6) -0.0024(6) -0.0106(5)
O7 0.0266(7) 0.0279(6) 0.0161(7) -0.0018(6) -0.0016(6) -0.0088(5)
O6 0.0227(6) 0.0337(7) 0.0164(7) -0.0023(6) -0.0040(6) -0.0089(6)
O5 0.0277(7) 0.0259(6) 0.0223(8) -0.0068(6) -0.0014(6) -0.0106(5)
O3 0.0266(7) 0.0288(7) 0.0171(7) 0.0007(6) -0.0031(6) -0.0059(6)
O1 0.0289(7) 0.0255(6) 0.0160(7) -0.0025(5) -0.0017(6) -0.0086(5)
O1W 0.0462(9) 0.0307(7) 0.0315(9) -0.0062(7) -0.0140(7) -0.0080(7)
O3W 0.0359(8) 0.0496(9) 0.0265(9) -0.0115(7) -0.0075(7) -0.0043(7)
O2W 0.0317(7) 0.0285(7) 0.0269(8) -0.0021(6) -0.0112(6) -0.0058(6)
O4W 0.0254(7) 0.0360(7) 0.0201(8) -0.0032(6) -0.0029(6) -0.0121(6)
O5W 0.1001(18) 0.0787(15) 0.0782(17) -0.0135(13) -0.0318(14) -0.0157(14)
O6W 0.0879(15) 0.0494(11) 0.108(2) 0.0065(12) -0.0360(14) -0.0264(11)
O7W 0.0885(17) 0.0704(14) 0.0655(16) -0.0115(12) -0.0041(13) -0.0124(13)
O8W 0.0577(12) 0.0538(11) 0.0853(16) -0.0139(11) -0.0047(12) -0.0162(10)
O9W 0.0698(13) 0.0463(10) 0.0855(16) -0.0213(11) -0.0130(12) -0.0084(10)
O10W 0.0577(11) 0.0446(10) 0.0485(12) -0.0047(9) 0.0129(9) -0.0098(9)
O11W 0.0669(12) 0.0521(10) 0.0379(11) -0.0092(8) 0.0095(9) -0.0172(9)
O12W 0.0567(10) 0.0488(9) 0.0412(11) -0.0015(8) -0.0054(9) -0.0255(8)
O13W 0.0337(8) 0.0498(9) 0.0498(11) -0.0115(8) -0.0064(8) -0.0143(7)
O14W 0.123(2) 0.111(2) 0.159(3) -0.063(2) -0.062(2) 0.025(2)
O15W 0.0950(18) 0.0807(16) 0.124(2) -0.0229(16) -0.0239(18) -0.0244(15)
O16W 0.1235(19) 0.1024(17) 0.0728(17) -0.0044(14) -0.0201(16) -0.0573(15)
O17W 0.108(2) 0.0787(17) 0.0796(19) 0.0106(15) -0.0126(17) -0.0069(16)
N01 0.0252(6) 0.0463(7) 0.0188(6) -0.0102(5) -0.0024(5) -0.0125(5)
O01 0.0309(14) 0.112(3) 0.0403(18) -0.0252(17) 0.0132(13) -0.0277(16)
O01' 0.0600(9) 0.0617(9) 0.0593(10) -0.0078(7) -0.0051(7) -0.0186(6)
O02 0.0252(6) 0.0463(7) 0.0188(6) -0.0102(5) -0.0024(5) -0.0125(5)
O02' 0.051(3) 0.165(5) 0.051(3) -0.054(3) -0.014(2) -0.032(3)
O03 0.0252(6) 0.0463(7) 0.0188(6) -0.0102(5) -0.0024(5) -0.0125(5)
O03' 0.015(4) 0.061(6) 0.087(8) -0.016(6) 0.003(5) 0.006(4)
O03" 0.063(5) 0.144(9) 0.087(9) -0.037(7) 0.052(6) -0.074(6)
N02 0.0370(10) 0.0402(10) 0.0299(11) -0.0063(8) -0.0042(8) -0.0149(8)
O04 0.0628(10) 0.0876(11) 0.0680(14) -0.0212(10) -0.0001(10) -0.0550(9)
O05 0.0514(11) 0.0411(9) 0.0574(12) -0.0099(9) -0.0107(10) 0.0004(8)
O06 0.0441(9) 0.0323(8) 0.0710(13) -0.0011(8) -0.0226(9) -0.0120(7)
N03 0.0458(12) 0.0474(12) 0.0713(18) 0.0043(12) -0.0030(12) -0.0193(10)
O07 0.0857(15) 0.233(3) 0.088(2) -0.025(2) -0.0005(16) -0.0938(18)
O08 0.0802(15) 0.0889(15) 0.0577(15) -0.0082(12) 0.0017(12) -0.0319(13)
O09 0.0387(10) 0.0603(12) 0.0766(16) 0.0058(11) 0.0053(11) -0.0068(9)
N04 0.0413(12) 0.0482(12) 0.0743(18) -0.0093(12) -0.0005(12) -0.0166(10)
O010 0.288(3) 0.1285(18) 0.157(4) 0.011(2) -0.004(3) -0.1591(19)
O011 0.0855(15) 0.166(2) 0.091(2) 0.0080(19) 0.0023(16) -0.0760(16)
O012 0.0899(19) 0.109(2) 0.147(3) -0.0650(19) -0.0559(18) 0.0332(17)
N20 0.0180(7) 0.0272(8) 0.0180(9) -0.0022(7) -0.0017(6) -0.0072(6)
N19 0.0205(7) 0.0221(7) 0.0160(8) -0.0001(6) -0.0034(6) -0.0053(6)
N18 0.0193(7) 0.0240(7) 0.0178(9) -0.0018(6) -0.0014(6) -0.0079(6)
N17 0.0215(7) 0.0219(7) 0.0174(9) -0.0001(6) -0.0029(7) -0.0082(6)
N16 0.0223(8) 0.0254(7) 0.0163(9) -0.0005(6) -0.0014(7) -0.0092(6)
N15 0.0225(8) 0.0213(7) 0.0158(8) -0.0018(6) -0.0008(7) -0.0061(6)
N14 0.0211(7) 0.0221(7) 0.0169(8) -0.0032(6) 0.0005(6) -0.0083(6)
N13 0.0233(8) 0.0186(7) 0.0139(8) -0.0007(6) -0.0001(6) -0.0066(6)
N12 0.0221(8) 0.0209(7) 0.0149(8) -0.0030(6) 0.0020(6) -0.0056(6)
N11 0.0212(7) 0.0216(7) 0.0155(8) -0.0027(6) -0.0003(6) -0.0063(6)
N10 0.0195(7) 0.0231(7) 0.0196(9) -0.0001(6) -0.0049(6) -0.0080(6)
N9 0.0204(7) 0.0198(7) 0.0196(9) -0.0037(6) -0.0013(7) -0.0055(6)
N8 0.0225(8) 0.0202(7) 0.0184(9) -0.0024(6) -0.0028(7) -0.0070(6)
N7 0.0233(8) 0.0247(7) 0.0150(8) -0.0004(6) -0.0016(7) -0.0069(6)
N6 0.0187(7) 0.0233(7) 0.0184(9) -0.0048(6) 0.0006(6) -0.0075(6)
N5 0.0189(7) 0.0256(7) 0.0155(8) -0.0009(6) -0.0008(6) -0.0065(6)
N4 0.0239(8) 0.0201(7) 0.0165(8) -0.0004(6) -0.0028(7) -0.0089(6)
N3 0.0191(7) 0.0229(7) 0.0206(9) -0.0015(6) -0.0047(7) -0.0084(6)
N2 0.0243(8) 0.0215(7) 0.0152(8) -0.0014(6) -0.0003(7) -0.0082(6)
N1 0.0207(7) 0.0239(7) 0.0170(8) -0.0037(6) -0.0016(6) -0.0080(6)
C50 0.0208(9) 0.0179(8) 0.0175(10) 0.0027(7) -0.0055(8) -0.0040(7)
C49 0.0180(8) 0.0205(8) 0.0215(11) -0.0013(7) 0.0002(8) -0.0093(7)
C48 0.0224(9) 0.0207(8) 0.0168(10) -0.0021(7) 0.0024(8) -0.0071(7)
C47 0.0178(8) 0.0214(8) 0.0175(10) 0.0001(8) -0.0036(7) -0.0047(7)
C46 0.0219(9) 0.0190(8) 0.0201(10) -0.0054(7) -0.0003(8) -0.0068(7)
C45 0.0226(9) 0.0205(8) 0.0167(10) -0.0064(7) 0.0011(8) -0.0055(7)
C44 0.0217(9) 0.0196(8) 0.0195(10) -0.0013(7) -0.0031(8) -0.0088(7)
C43 0.0159(8) 0.0235(8) 0.0194(10) -0.0033(8) -0.0017(7) -0.0060(7)
C42 0.0198(9) 0.0258(9) 0.0157(10) -0.0055(8) 0.0003(8) -0.0061(7)
C41 0.0208(9) 0.0201(8) 0.0165(10) -0.0022(7) -0.0031(7) -0.0067(7)
C40 0.0169(8) 0.0217(8) 0.0163(10) -0.0016(7) -0.0006(7) -0.0066(7)
C39 0.0196(8) 0.0195(8) 0.0146(10) 0.0010(7) -0.0015(7) -0.0060(7)
C38 0.0195(8) 0.0231(8) 0.0202(10) -0.0024(7) -0.0039(8) -0.0091(7)
C37 0.0206(9) 0.0213(8) 0.0196(10) -0.0058(7) 0.0009(8) -0.0074(7)
C36 0.0233(9) 0.0279(9) 0.0205(11) -0.0005(8) 0.0010(8) -0.0121(7)
C35 0.0266(10) 0.0212(8) 0.0250(11) -0.0011(8) -0.0023(8) -0.0083(7)
C34 0.0206(9) 0.0233(9) 0.0142(10) -0.0010(7) -0.0009(7) -0.0045(7)
C33 0.0198(9) 0.0212(8) 0.0160(10) -0.0023(7) 0.0001(8) -0.0057(7)
C32 0.0229(9) 0.0240(8) 0.0138(10) -0.0008(7) 0.0020(8) -0.0092(7)
C31 0.0241(9) 0.0223(8) 0.0197(10) -0.0044(8) 0.0004(8) -0.0097(7)
C30 0.0214(9) 0.0247(9) 0.0205(11) 0.0000(8) 0.0023(8) -0.0075(7)
C29 0.0209(9) 0.0279(9) 0.0226(11) -0.0029(8) 0.0041(8) -0.0092(8)
C28 0.0212(9) 0.0216(8) 0.0146(10) 0.0024(7) -0.0031(7) -0.0054(7)
C27 0.0235(9) 0.0222(8) 0.0145(10) 0.0023(7) -0.0031(8) -0.0080(7)
C26 0.0196(9) 0.0219(8) 0.0226(11) -0.0011(8) -0.0047(8) -0.0082(7)
C25 0.0209(9) 0.0213(8) 0.0175(10) -0.0049(7) 0.0000(8) -0.0083(7)
C24 0.0216(9) 0.0206(8) 0.0164(10) 0.0006(7) -0.0027(8) -0.0047(7)
C23 0.0192(9) 0.0368(10) 0.0427(14) -0.0109(10) -0.0002(9) -0.0108(8)
C22 0.0199(9) 0.0190(8) 0.0157(10) -0.0008(7) -0.0008(7) -0.0059(7)
C21 0.0159(8) 0.0240(8) 0.0166(10) -0.0016(7) -0.0016(7) -0.0069(7)
C20 0.0351(11) 0.0255(9) 0.0283(12) 0.0054(9) -0.0057(9) -0.0105(8)
C19 0.0214(9) 0.0267(9) 0.0262(11) -0.0050(8) 0.0023(8) -0.0059(8)
C18 0.0210(9) 0.0210(8) 0.0171(10) -0.0011(7) -0.0027(8) -0.0074(7)
C17 0.0216(9) 0.0217(8) 0.0164(10) -0.0002(7) -0.0012(8) -0.0088(7)
C16 0.0232(10) 0.0238(9) 0.0274(12) -0.0053(8) 0.0009(9) -0.0032(8)
C15 0.0257(9) 0.0220(8) 0.0206(11) 0.0001(8) 0.0014(8) -0.0092(7)
C14 0.0215(9) 0.0205(8) 0.0179(10) -0.0020(7) -0.0011(8) -0.0056(7)
C13 0.0180(9) 0.0224(8) 0.0185(10) -0.0007(8) -0.0024(8) -0.0051(7)
C12 0.0289(10) 0.0203(9) 0.0290(12) -0.0020(8) 0.0014(9) -0.0087(8)
C11 0.0193(9) 0.0190(8) 0.0178(10) -0.0017(7) -0.0006(7) -0.0052(7)
C10 0.0251(10) 0.0354(10) 0.0289(12) -0.0004(9) -0.0014(9) -0.0146(8)
C9 0.0300(10) 0.0321(10) 0.0291(12) -0.0044(9) 0.0027(9) -0.0172(8)
C8 0.0281(10) 0.0180(8) 0.0295(12) -0.0016(8) 0.0010(9) -0.0040(8)
C7 0.0200(9) 0.0241(9) 0.0230(11) -0.0039(8) 0.0007(8) -0.0033(7)
C6 0.0245(11) 0.0333(11) 0.0495(15) -0.0024(11) -0.0048(11) -0.0027(9)
C5 0.0196(10) 0.0432(12) 0.0321(13) -0.0007(10) -0.0027(9) -0.0087(9)
C4 0.0392(12) 0.0248(10) 0.0312(13) 0.0061(9) -0.0012(10) -0.0053(9)
C3 0.0305(12) 0.0351(12) 0.0384(14) 0.0022(11) -0.0039(10) 0.0001(10)
C2 0.0303(10) 0.0312(10) 0.0232(11) 0.0055(9) -0.0007(9) -0.0120(8)
C1 0.0308(11) 0.0266(10) 0.0347(13) 0.0036(9) -0.0053(10) -0.0016(9)

loop_
_atom_type_symbol
_atom_type_description
_atom_type_scat_dispersion_real
_atom_type_scat_dispersion_imag
_atom_type_scat_source
C C 0.0033 0.0016 'International Tables Vol C Tables 4.2.6.8 and 6.1.1.4'
H H 0.0000 0.0000 'International Tables Vol C Tables 4.2.6.8 and 6.1.1.4'
N N 0.0061 0.0033 'International Tables Vol C Tables 4.2.6.8 and 6.1.1.4'
O O 0.0106 0.0060 'International Tables Vol C Tables 4.2.6.8 and 6.1.1.4'
Ca Ca 0.2262 0.3064 'International Tables Vol C Tables 4.2.6.8 and 6.1.1.4'

loop_
_geom_angle_atom_site_label_1
_geom_angle_atom_site_label_2
_geom_angle_atom_site_label_3
_geom_angle
_geom_angle_site_symmetry_1
_geom_angle_site_symmetry_3
O2W Ca1 O01' 151.10(13) . .
O2W Ca1 O1W 70.82(5) . .
O01' Ca1 O1W 136.61(13) . .
O2W Ca1 O03 132.87(7) . .
O01' Ca1 O03 30.37(14) . .
O1W Ca1 O03 148.21(7) . .
O2W Ca1 O5 66.86(5) . .
O01' Ca1 O5 84.24(13) . .
O1W Ca1 O5 135.25(5) . .
O03 Ca1 O5 75.62(7) . .
O2W Ca1 O3 116.81(6) . .
O01' Ca1 O3 84.23(14) . .
O1W Ca1 O3 76.30(5) . .
O03 Ca1 O3 73.50(7) . .
O5 Ca1 O3 136.66(5) . .
O2W Ca1 O4 133.82(5) . .
O01' Ca1 O4 68.34(13) . .
O1W Ca1 O4 69.21(5) . .
O03 Ca1 O4 93.14(7) . .
O5 Ca1 O4 136.99(5) . .
O3 Ca1 O4 74.58(5) . .
O2W Ca1 O2 98.58(5) . .
O01' Ca1 O2 70.47(14) . .
O1W Ca1 O2 101.61(6) . .
O03 Ca1 O2 95.49(7) . .
O5 Ca1 O2 71.61(5) . .
O3 Ca1 O2 140.63(5) . .
O4 Ca1 O2 68.31(5) . .
O2W Ca1 O1 75.18(5) . .
O01' Ca1 O1 96.73(14) . .
O1W Ca1 O1 111.09(6) . .
O03 Ca1 O1 66.36(7) . .
O5 Ca1 O1 71.45(5) . .
O3 Ca1 O1 68.66(4) . .
O4 Ca1 O1 141.58(5) . .
O2 Ca1 O1 141.87(5) . .
O3W Ca2 O02' 137.51(16) . .
O3W Ca2 O7 96.96(6) . .
O02' Ca2 O7 71.46(17) . .
O3W Ca2 O02 151.02(8) . .
O02' Ca2 O02 23.24(14) . .
O7 Ca2 O02 90.26(7) . .
O3W Ca2 O9 68.94(5) . .
O02' Ca2 O9 68.59(15) . .
O7 Ca2 O9 72.44(5) . .
O02 Ca2 O9 86.83(7) . .
O3W Ca2 O4W 69.48(5) . 2
O02' Ca2 O4W 143.37(15) . 2
O7 Ca2 O4W 139.55(5) . 2
O02 Ca2 O4W 120.41(7) . 2
O9 Ca2 O4W 129.82(5) . 2
O3W Ca2 O4W 70.69(6) . .
O02' Ca2 O4W 136.39(19) . .
O7 Ca2 O4W 72.63(5) . .
O02 Ca2 O4W 137.91(7) . .
O9 Ca2 O4W 121.65(5) . .
O4W Ca2 O4W 66.92(6) 2 .
O3W Ca2 O6 136.27(6) . .
O02' Ca2 O6 81.39(17) . .
O7 Ca2 O6 74.68(5) . .
O02 Ca2 O6 72.71(7) . .
O9 Ca2 O6 140.91(5) . .
O4W Ca2 O6 89.16(5) 2 .
O4W Ca2 O6 65.82(5) . .
O3W Ca2 O8 85.00(6) . .
O02' Ca2 O8 79.60(19) . .
O7 Ca2 O8 138.93(5) . .
O02 Ca2 O8 71.52(7) . .
O9 Ca2 O8 70.14(5) . .
O4W Ca2 O8 79.50(5) 2 .
O4W Ca2 O8 143.58(5) . .
O6 Ca2 O8 129.43(5) . .
C32 O2 Ca1 128.55(13) . .
C47 O9 Ca2 137.50(13) . .
C45 O4 Ca1 132.68(13) . .
C27 O8 Ca2 132.17(13) . .
C49 O7 Ca2 135.13(14) . .
C46 O6 Ca2 133.98(13) . .
C50 O5 Ca1 136.07(12) . .
C44 O3 Ca1 132.21(14) . .
C43 O1 Ca1 128.20(13) . .
Ca2 O4W Ca2 113.08(6) 2 .
O02' N01 O03 168.9(4) . .
O02' N01 O01' 128.2(4) . .
O03 N01 O01' 62.0(3) . .
O02' N01 O02 47.3(3) . .
O03 N01 O02 122.3(2) . .
O01' N01 O02 174.5(3) . .
O02' N01 O01 71.8(3) . .
O03 N01 O01 118.5(2) . .
O01' N01 O01 56.6(3) . .
O02 N01 O01 119.1(2) . .
O02' N01 O03" 116.3(8) . .
O03 N01 O03" 52.6(7) . .
O01' N01 O03" 111.5(8) . .
O02 N01 O03" 71.6(7) . .
O01 N01 O03" 160.0(8) . .
O02' N01 O03' 113.5(7) . .
O03 N01 O03' 59.8(6) . .
O01' N01 O03' 113.9(6) . .
O02 N01 O03' 71.5(6) . .
O01 N01 O03' 151.2(6) . .
O03" N01 O03' 45.2(8) . .
O01' O01 N01 61.0(3) . .
O01' O01 O02' 112.7(4) . .
N01 O01 O02' 51.8(3) . .
O01 O01' N01 62.4(3) . .
O01 O01' O03 121.1(5) . .
N01 O01' O03 58.7(3) . .
O01 O01' Ca1 161.3(4) . .
N01 O01' Ca1 135.7(4) . .
O03 O01' Ca1 77.2(3) . .
O02' O02 N01 62.9(4) . .
O02' O02 O03" 114.7(6) . .
N01 O02 O03" 54.5(5) . .
O02' O02 O03' 112.0(6) . .
N01 O02 O03' 54.5(4) . .
O03" O02 O03' 38.5(7) . .
O02' O02 Ca2 75.6(4) . .
N01 O02 Ca2 138.39(18) . .
O03" O02 Ca2 162.7(6) . .
O03' O02 Ca2 153.0(5) . .
O02 O02' N01 69.8(4) . .
O02 O02' O01 126.2(5) . .
N01 O02' O01 56.4(3) . .
O02 O02' Ca2 81.2(4) . .
N01 O02' Ca2 150.9(4) . .
O01 O02' Ca2 152.4(4) . .
O03" O03 N01 65.1(6) . .
O03" O03 O03' 48.3(9) . .
N01 O03 O03' 61.3(4) . .
O03" O03 O01' 120.7(7) . .
N01 O03 O01' 59.4(3) . .
O03' O03 O01' 112.9(6) . .
O03" O03 Ca1 158.5(8) . .
N01 O03 Ca1 131.64(18) . .
O03' O03 Ca1 146.7(5) . .
O01' O03 Ca1 72.4(3) . .
O03" O03' O03 58.3(11) . .
O03" O03' N01 67.4(8) . .
O03 O03' N01 58.9(5) . .
O03" O03' O02 70.8(11) . .
O03 O03' O02 106.3(6) . .
N01 O03' O02 53.9(4) . .
O03' O03" O03 73.4(12) . .
O03' O03" N01 67.4(9) . .
O03 O03" N01 62.4(6) . .
O03' O03" O02 70.7(11) . .
O03 O03" O02 114.6(9) . .
N01 O03" O02 53.9(5) . .
O04 N02 O06 121.4(2) . .
O04 N02 O05 120.3(2) . .
O06 N02 O05 118.3(2) . .
O07 N03 O09 119.9(3) . .
O07 N03 O08 119.1(3) . .
O09 N03 O08 121.0(3) . .
O010 N04 O011 121.9(4) . .
O010 N04 O012 119.5(4) . .
O011 N04 O012 118.6(3) . .
C46 N20 C37 122.06(17) . .
C46 N20 C11 112.87(16) . .
C37 N20 C11 124.91(16) . .
C44 N19 C38 122.21(16) . .
C44 N19 C18 112.66(15) . .
C38 N19 C18 125.07(16) . .
C27 N18 C28 121.94(18) . .
C27 N18 C17 112.44(15) . .
C28 N18 C17 124.87(16) . .
C45 N17 C48 121.72(16) . .
C45 N17 C39 112.42(16) . .
C48 N17 C39 125.84(17) . .
C45 N16 C31 121.44(17) . .
C45 N16 C14 112.85(17) . .
C31 N16 C14 125.38(16) . .
C43 N15 C40 113.09(16) . .
C43 N15 C38 121.52(17) . .
C40 N15 C38 125.39(16) . .
C50 N14 C24 121.31(17) . .
C50 N14 C11 112.85(16) . .
C24 N14 C11 125.83(17) . .
C49 N13 C26 121.63(17) . .
C49 N13 C22 113.24(15) . .
C26 N13 C22 125.04(15) . .
C49 N12 C37 121.37(17) . .
C49 N12 C33 112.64(15) . .
C37 N12 C33 125.91(15) . .
C43 N11 C13 121.32(17) . .
C43 N11 C21 113.08(16) . .
C13 N11 C21 125.60(16) . .
C42 N10 C34 121.33(17) . .
C42 N10 C40 112.65(15) . .
C34 N10 C40 126.01(17) . .
C32 N9 C24 121.32(17) . .
C32 N9 C33 113.27(15) . .
C24 N9 C33 125.34(16) . .
C32 N8 C48 121.46(18) . .
C32 N8 C22 113.36(15) . .
C48 N8 C22 125.14(15) . .
C44 N7 C31 120.34(17) . .
C44 N7 C17 112.26(16) . .
C31 N7 C17 125.16(15) . .
C50 N6 C13 121.44(17) . .
C50 N6 C41 112.52(16) . .
C13 N6 C41 125.94(16) . .
C46 N5 C25 122.26(16) . .
C46 N5 C41 112.90(16) . .
C25 N5 C41 124.83(16) . .
C47 N4 C26 120.62(17) . .
C47 N4 C39 113.32(16) . .
C26 N4 C39 126.01(16) . .
C42 N3 C25 121.71(17) . .
C42 N3 C21 112.75(16) . .
C25 N3 C21 125.50(15) . .
C47 N2 C28 119.97(17) . .
C47 N2 C14 112.75(16) . .
C28 N2 C14 126.54(17) . .
C27 N1 C34 121.67(17) . .
C27 N1 C18 113.26(15) . .
C34 N1 C18 124.48(16) . .
O5 C50 N14 125.20(18) . .
O5 C50 N6 125.52(19) . .
N14 C50 N6 109.26(17) . .
O7 C49 N13 126.12(17) . .
O7 C49 N12 124.76(17) . .
N13 C49 N12 109.04(17) . .
N8 C48 N17 114.60(16) . .
N8 C48 H48A 108.6 . .
N17 C48 H48A 108.6 . .
N8 C48 H48B 108.6 . .
N17 C48 H48B 108.6 . .
H48A C48 H48B 107.6 . .
O9 C47 N4 126.20(19) . .
O9 C47 N2 125.12(19) . .
N4 C47 N2 108.64(17) . .
O6 C46 N20 125.27(18) . .
O6 C46 N5 125.76(18) . .
N20 C46 N5 108.96(17) . .
O4 C45 N17 126.00(18) . .
O4 C45 N16 124.76(19) . .
N17 C45 N16 109.20(17) . .
O3 C44 N19 125.92(17) . .
O3 C44 N7 124.70(18) . .
N19 C44 N7 109.37(17) . .
O1 C43 N11 125.13(18) . .
O1 C43 N15 126.13(18) . .
N11 C43 N15 108.64(17) . .
O10 C42 N3 125.49(19) . .
O10 C42 N10 125.18(18) . .
N3 C42 N10 109.21(17) . .
N5 C41 N6 112.66(16) . .
N5 C41 C16 113.00(16) . .
N6 C41 C16 112.58(16) . .
N5 C41 C11 102.76(15) . .
N6 C41 C11 102.44(15) . .
C16 C41 C11 112.51(16) . .
N15 C40 N10 113.93(15) . .
N15 C40 C29 112.15(17) . .
N10 C40 C29 112.59(16) . .
N15 C40 C21 102.61(15) . .
N10 C40 C21 102.83(16) . .
C29 C40 C21 111.90(15) . .
N4 C39 N17 112.82(14) . .
N4 C39 C19 112.68(17) . .
N17 C39 C19 112.69(16) . .
N4 C39 C14 102.44(15) . .
N17 C39 C14 102.60(16) . .
C19 C39 C14 112.74(15) . .
N19 C38 N15 114.57(17) . .
N19 C38 H38A 108.6 . .
N15 C38 H38A 108.6 . .
N19 C38 H38B 108.6 . .
N15 C38 H38B 108.6 . .
H38A C38 H38B 107.6 . .
N20 C37 N12 114.67(17) . .
N20 C37 H37A 108.6 . .
N12 C37 H37A 108.6 . .
N20 C37 H37B 108.6 . .
N12 C37 H37B 108.6 . .
H37A C37 H37B 107.6 . .
C2 C36 C18 109.59(17) . .
C2 C36 H36A 109.8 . .
C18 C36 H36A 109.8 . .
C2 C36 H36B 109.8 . .
C18 C36 H36B 109.8 . .
H36A C36 H36B 108.2 . .
C17 C35 C20 113.39(17) . .
C17 C35 H35A 108.9 . .
C20 C35 H35A 108.9 . .
C17 C35 H35B 108.9 . .
C20 C35 H35B 108.9 . .
H35A C35 H35B 107.7 . .
N10 C34 N1 114.53(16) . .
N10 C34 H34A 108.6 . .
N1 C34 H34A 108.6 . .
N10 C34 H34B 108.6 . .
N1 C34 H34B 108.6 . .
H34A C34 H34B 107.6 . .
N9 C33 N12 112.51(16) . .
N9 C33 C15 113.81(16) . .
N12 C33 C15 112.27(17) . .
N9 C33 C22 102.72(15) . .
N12 C33 C22 102.84(14) . .
C15 C33 C22 111.73(15) . .
O2 C32 N9 125.86(17) . .
O2 C32 N8 125.90(18) . .
N9 C32 N8 108.19(18) . .
N16 C31 N7 114.16(17) . .
N16 C31 H31A 108.7 . .
N7 C31 H31A 108.7 . .
N16 C31 H31B 108.7 . .
N7 C31 H31B 108.7 . .
H31A C31 H31B 107.6 . .
C22 C30 C10 110.42(17) . .
C22 C30 H30A 109.6 . .
C10 C30 H30A 109.6 . .
C22 C30 H30B 109.6 . .
C10 C30 H30B 109.6 . .
H30A C30 H30B 108.1 . .
C23 C29 C40 110.51(17) . .
C23 C29 H29A 109.5 . .
C40 C29 H29A 109.5 . .
C23 C29 H29B 109.5 . .
C40 C29 H29B 109.5 . .
H29A C29 H29B 108.1 . .
N18 C28 N2 115.57(15) . .
N18 C28 H28A 108.4 . .
N2 C28 H28A 108.4 . .
N18 C28 H28B 108.4 . .
N2 C28 H28B 108.4 . .
H28A C28 H28B 107.4 . .
O8 C27 N1 126.19(18) . .
O8 C27 N18 125.06(18) . .
N1 C27 N18 108.71(18) . .
N4 C26 N13 114.47(16) . .
N4 C26 H26A 108.6 . .
N13 C26 H26A 108.6 . .
N4 C26 H26B 108.6 . .
N13 C26 H26B 108.6 . .
H26A C26 H26B 107.6 . .
N5 C25 N3 114.26(16) . .
N5 C25 H25A 108.7 . .
N3 C25 H25A 108.7 . .
N5 C25 H25B 108.7 . .
N3 C25 H25B 108.7 . .
H25A C25 H25B 107.6 . .
N9 C24 N14 114.99(16) . .
N9 C24 H24A 108.5 . .
N14 C24 H24A 108.5 . .
N9 C24 H24B 108.5 . .
N14 C24 H24B 108.5 . .
H24A C24 H24B 107.5 . .
C29 C23 C5 112.89(19) . .
C29 C23 H23A 109.0 . .
C5 C23 H23A 109.0 . .
C29 C23 H23B 109.0 . .
C5 C23 H23B 109.0 . .
H23A C23 H23B 107.8 . .
N13 C22 N8 113.48(16) . .
N13 C22 C30 112.20(16) . .
N8 C22 C30 113.10(16) . .
N13 C22 C33 102.23(15) . .
N8 C22 C33 102.37(15) . .
C30 C22 C33 112.53(16) . .
N11 C21 N3 113.78(16) . .
N11 C21 C7 112.21(16) . .
N3 C21 C7 112.42(17) . .
N11 C21 C40 102.51(15) . .
N3 C21 C40 102.55(14) . .
C7 C21 C40 112.56(16) . .
C35 C20 C2 113.59(17) . .
C35 C20 H20A 108.8 . .
C2 C20 H20A 108.8 . .
C35 C20 H20B 108.8 . .
C2 C20 H20B 108.8 . .
H20A C20 H20B 107.7 . .
C6 C19 C39 110.89(18) . .
C6 C19 H19A 109.5 . .
C39 C19 H19A 109.5 . .
C6 C19 H19B 109.5 . .
C39 C19 H19B 109.5 . .
H19A C19 H19B 108.0 . .
N19 C18 N1 112.67(15) . .
N19 C18 C36 113.48(17) . .
N1 C18 C36 112.23(17) . .
N19 C18 C17 103.02(15) . .
N1 C18 C17 102.23(15) . .
C36 C18 C17 112.29(15) . .
N18 C17 N7 112.36(16) . .
N18 C17 C35 113.87(16) . .
N7 C17 C35 111.70(17) . .
N18 C17 C18 102.87(15) . .
N7 C17 C18 102.22(14) . .
C35 C17 C18 112.92(16) . .
C41 C16 C1 110.10(17) . .
C41 C16 H16A 109.6 . .
C1 C16 H16A 109.6 . .
C41 C16 H16B 109.6 . .
C1 C16 H16B 109.6 . .
H16A C16 H16B 108.2 . .
C33 C15 C9 111.36(17) . .
C33 C15 H15A 109.4 . .
C9 C15 H15A 109.4 . .
C33 C15 H15B 109.4 . .
C9 C15 H15B 109.4 . .
H15A C15 H15B 108.0 . .
N16 C14 N2 112.60(15) . .
N16 C14 C8 113.03(18) . .
N2 C14 C8 113.05(17) . .
N16 C14 C39 102.66(15) . .
N2 C14 C39 102.77(16) . .
C8 C14 C39 111.76(16) . .
N11 C13 N6 114.48(15) . .
N11 C13 H13A 108.6 . .
N6 C13 H13A 108.6 . .
N11 C13 H13B 108.6 . .
N6 C13 H13B 108.6 . .
H13A C13 H13B 107.6 . .
C11 C12 C4 110.76(19) . .
C11 C12 H12A 109.5 . .
C4 C12 H12A 109.5 . .
C11 C12 H12B 109.5 . .
C4 C12 H12B 109.5 . .
H12A C12 H12B 108.1 . .
N14 C11 N20 112.41(14) . .
N14 C11 C12 113.17(17) . .
N20 C11 C12 112.99(17) . .
N14 C11 C41 102.76(16) . .
N20 C11 C41 102.45(15) . .
C12 C11 C41 112.07(15) . .
C30 C10 C9 112.70(18) . .
C30 C10 H10A 109.1 . .
C9 C10 H10A 109.1 . .
C30 C10 H10B 109.1 . .
C9 C10 H10B 109.1 . .
H10A C10 H10B 107.8 . .
C15 C9 C10 112.35(18) . .
C15 C9 H9A 109.1 . .
C10 C9 H9A 109.1 . .
C15 C9 H9B 109.1 . .
C10 C9 H9B 109.1 . .
H9A C9 H9B 107.9 . .
C3 C8 C14 111.20(19) . .
C3 C8 H8A 109.4 . .
C14 C8 H8A 109.4 . .
C3 C8 H8B 109.4 . .
C14 C8 H8B 109.4 . .
H8A C8 H8B 108.0 . .
C21 C7 C5 111.64(17) . .
C21 C7 H7A 109.3 . .
C5 C7 H7A 109.3 . .
C21 C7 H7B 109.3 . .
C5 C7 H7B 109.3 . .
H7A C7 H7B 108.0 . .
C19 C6 C3 113.1(2) . .
C19 C6 H6A 109.0 . .
C3 C6 H6A 109.0 . .
C19 C6 H6B 109.0 . .
C3 C6 H6B 109.0 . .
H6A C6 H6B 107.8 . .
C7 C5 C23 113.04(18) . .
C7 C5 H5A 109.0 . .
C23 C5 H5A 109.0 . .
C7 C5 H5B 109.0 . .
C23 C5 H5B 109.0 . .
H5A C5 H5B 107.8 . .
C12 C4 C1 112.65(19) . .
C12 C4 H4A 109.1 . .
C1 C4 H4A 109.1 . .
C12 C4 H4B 109.1 . .
C1 C4 H4B 109.1 . .
H4A C4 H4B 107.8 . .
C8 C3 C6 113.0(2) . .
C8 C3 H3A 109.0 . .
C6 C3 H3A 109.0 . .
C8 C3 H3B 109.0 . .
C6 C3 H3B 109.0 . .
H3A C3 H3B 107.8 . .
C36 C2 C20 111.38(18) . .
C36 C2 H2A 109.4 . .
C20 C2 H2A 109.4 . .
C36 C2 H2B 109.4 . .
C20 C2 H2B 109.4 . .
H2A C2 H2B 108.0 . .
C16 C1 C4 113.08(19) . .
C16 C1 H1A 109.0 . .
C4 C1 H1A 109.0 . .
C16 C1 H1B 109.0 . .
C4 C1 H1B 109.0 . .
H1A C1 H1B 107.8 . .

loop_
_geom_bond_atom_site_label_1
_geom_bond_atom_site_label_2
_geom_bond_distance
_geom_bond_site_symmetry_2
Ca1 O2W 2.3824(15) .
Ca1 O01' 2.385(6) .
Ca1 O1W 2.4103(17) .
Ca1 O03 2.439(3) .
Ca1 O5 2.4458(14) .
Ca1 O3 2.4688(15) .
Ca1 O4 2.5164(14) .
Ca1 O2 2.6069(15) .
Ca1 O1 2.6319(14) .
Ca2 O3W 2.3727(17) .
Ca2 O02' 2.387(5) .
Ca2 O7 2.4163(15) .
Ca2 O02 2.436(3) .
Ca2 O9 2.4891(14) .
Ca2 O4W 2.5590(15) 2
Ca2 O4W 2.6023(16) .
Ca2 O6 2.6038(14) .
Ca2 O8 2.6764(16) .
O10 C42 1.228(3) .
O2 C32 1.230(3) .
O9 C47 1.218(3) .
O4 C45 1.232(2) .
O8 C27 1.232(3) .
O7 C49 1.233(2) .
O6 C46 1.233(2) .
O5 C50 1.226(3) .
O3 C44 1.229(2) .
O1 C43 1.231(2) .
O4W Ca2 2.5590(15) 2
N01 O02' 1.179(6) .
N01 O03 1.224(3) .
N01 O01' 1.233(6) .
N01 O02 1.243(3) .
N01 O01 1.249(3) .
N01 O03" 1.252(11) .
N01 O03' 1.253(9) .
O01 O01' 1.176(7) .
O01 O02' 1.425(6) .
O01' O03 1.265(6) .
O02 O02' 0.973(6) .
O02 O03" 1.460(14) .
O02 O03' 1.459(11) .
O03 O03" 1.097(14) .
O03 O03' 1.235(12) .
O03' O03" 0.963(17) .
N02 O04 1.223(3) .
N02 O06 1.242(3) .
N02 O05 1.264(3) .
N03 O07 1.235(4) .
N03 O09 1.239(3) .
N03 O08 1.243(4) .
N04 O010 1.163(4) .
N04 O011 1.187(4) .
N04 O012 1.217(4) .
N20 C46 1.361(3) .
N20 C37 1.447(3) .
N20 C11 1.464(3) .
N19 C44 1.361(3) .
N19 C38 1.439(2) .
N19 C18 1.454(3) .
N18 C27 1.376(3) .
N18 C28 1.450(2) .
N18 C17 1.461(3) .
N17 C45 1.361(3) .
N17 C48 1.452(3) .
N17 C39 1.466(2) .
N16 C45 1.362(3) .
N16 C31 1.445(3) .
N16 C14 1.455(3) .
N15 C43 1.361(3) .
N15 C40 1.457(3) .
N15 C38 1.460(3) .
N14 C50 1.359(3) .
N14 C24 1.449(3) .
N14 C11 1.451(3) .
N13 C49 1.358(2) .
N13 C26 1.452(2) .
N13 C22 1.461(3) .
N12 C49 1.359(2) .
N12 C37 1.450(2) .
N12 C33 1.463(3) .
N11 C43 1.361(3) .
N11 C13 1.448(2) .
N11 C21 1.459(3) .
N10 C42 1.363(3) .
N10 C34 1.445(2) .
N10 C40 1.458(3) .
N9 C32 1.363(3) .
N9 C24 1.442(2) .
N9 C33 1.463(3) .
N8 C32 1.370(2) .
N8 C48 1.451(2) .
N8 C22 1.461(3) .
N7 C44 1.364(2) .
N7 C31 1.454(3) .
N7 C17 1.471(3) .
N6 C50 1.361(3) .
N6 C13 1.453(3) .
N6 C41 1.462(3) .
N5 C46 1.365(3) .
N5 C25 1.450(3) .
N5 C41 1.456(3) .
N4 C47 1.360(3) .
N4 C26 1.449(3) .
N4 C39 1.458(3) .
N3 C42 1.359(2) .
N3 C25 1.450(3) .
N3 C21 1.463(3) .
N2 C47 1.370(3) .
N2 C28 1.451(3) .
N2 C14 1.459(3) .
N1 C27 1.356(3) .
N1 C34 1.454(2) .
N1 C18 1.468(3) .
C48 H48A 0.9800 .
C48 H48B 0.9800 .
C41 C16 1.525(3) .
C41 C11 1.582(3) .
C40 C29 1.531(3) .
C40 C21 1.577(3) .
C39 C19 1.524(3) .
C39 C14 1.580(3) .
C38 H38A 0.9800 .
C38 H38B 0.9800 .
C37 H37A 0.9800 .
C37 H37B 0.9800 .
C36 C2 1.522(3) .
C36 C18 1.527(3) .
C36 H36A 0.9800 .
C36 H36B 0.9800 .
C35 C17 1.524(3) .
C35 C20 1.534(3) .
C35 H35A 0.9800 .
C35 H35B 0.9800 .
C34 H34A 0.9800 .
C34 H34B 0.9800 .
C33 C15 1.517(3) .
C33 C22 1.578(2) .
C31 H31A 0.9800 .
C31 H31B 0.9800 .
C30 C22 1.516(3) .
C30 C10 1.523(3) .
C30 H30A 0.9800 .
C30 H30B 0.9800 .
C29 C23 1.527(3) .
C29 H29A 0.9800 .
C29 H29B 0.9800 .
C28 H28A 0.9800 .
C28 H28B 0.9800 .
C26 H26A 0.9800 .
C26 H26B 0.9800 .
C25 H25A 0.9800 .
C25 H25B 0.9800 .
C24 H24A 0.9800 .
C24 H24B 0.9800 .
C23 C5 1.541(3) .
C23 H23A 0.9800 .
C23 H23B 0.9800 .
C21 C7 1.527(3) .
C20 C2 1.538(3) .
C20 H20A 0.9800 .
C20 H20B 0.9800 .
C19 C6 1.523(3) .
C19 H19A 0.9800 .
C19 H19B 0.9800 .
C18 C17 1.578(3) .
C16 C1 1.533(3) .
C16 H16A 0.9800 .
C16 H16B 0.9800 .
C15 C9 1.532(3) .
C15 H15A 0.9800 .
C15 H15B 0.9800 .
C14 C8 1.524(3) .
C13 H13A 0.9800 .
C13 H13B 0.9800 .
C12 C11 1.527(3) .
C12 C4 1.530(3) .
C12 H12A 0.9800 .
C12 H12B 0.9800 .
C10 C9 1.550(3) .
C10 H10A 0.9800 .
C10 H10B 0.9800 .
C9 H9A 0.9800 .
C9 H9B 0.9800 .
C8 C3 1.518(3) .
C8 H8A 0.9800 .
C8 H8B 0.9800 .
C7 C5 1.528(3) .
C7 H7A 0.9800 .
C7 H7B 0.9800 .
C6 C3 1.545(4) .
C6 H6A 0.9800 .
C6 H6B 0.9800 .
C5 H5A 0.9800 .
C5 H5B 0.9800 .
C4 C1 1.548(3) .
C4 H4A 0.9800 .
C4 H4B 0.9800 .
C3 H3A 0.9800 .
C3 H3B 0.9800 .
C2 H2A 0.9800 .
C2 H2B 0.9800 .
C1 H1A 0.9800 .
C1 H1B 0.9800 .
